data_7126575
loop_
_publ_author_name
'Karri, Ramesh'
'Das, Ranajit'
'Rai, Rakesh Kumar'
'Gopalakrishnan, Anaswara'
'Roy, Gouriprasanna'

_publ_section_title
;
 Hg-C bond protonolysis by a functional model of bacterial enzyme
 organomercurial lyase MerB.
;
_journal_issue 65
_journal_name_full 'Chemical communications (Cambridge, England)'
_journal_page_first 9280
_journal_page_last 9283
_journal_paper_doi 10.1039/d0cc02232b
_journal_volume 56
_journal_year 2020
_chemical_formula_moiety 'C11 H14 N2 S Se'
_chemical_formula_sum 'C11 H13 N2 S Se'
_chemical_formula_weight 284.25
_space_group_crystal_system orthorhombic
_space_group_IT_number 33
_space_group_name_Hall 'P 2c -2n'
_space_group_name_H-M_alt 'P n a 21'
_atom_sites_solution_hydrogens geom
_audit_creation_method SHELXL-2014/7
_audit_update_record
;
2019-06-09 deposited with the CCDC.	2020-05-20 downloaded from the CCDC.
;
_cell_angle_alpha 90
_cell_angle_beta 90
_cell_angle_gamma 90
_cell_formula_units_Z 4
_cell_length_a 7.3132(5)
_cell_length_b 15.4060(10)
_cell_length_c 10.7773(6)
_cell_measurement_reflns_used 2607
_cell_measurement_temperature 297(2)
_cell_measurement_theta_max 24.71
_cell_measurement_theta_min 2.31
_cell_volume 1214.25(13)
_computing_cell_refinement 'Bruker SAINT'
_computing_data_collection 'Bruker APEX2'
_computing_data_reduction 'Bruker SAINT'
_computing_molecular_graphics 'Bruker SHELXTL'
_computing_publication_material 'Bruker SHELXTL'
_computing_structure_refinement 'SHELXL-2014/7 (Sheldrick, 2014)'
_computing_structure_solution 'SHELXS-97 (Sheldrick 2008)'
_diffrn_ambient_temperature 297(2)
_diffrn_measured_fraction_theta_full 0.998
_diffrn_measured_fraction_theta_max 0.998
_diffrn_measurement_device_type 'Bruker PHOTON100 CMOS'
_diffrn_measurement_method '\f and \w scans'
_diffrn_radiation_type MoK\a
_diffrn_radiation_wavelength 0.71073
_diffrn_reflns_av_R_equivalents 0.0219
_diffrn_reflns_av_unetI/netI 0.0273
_diffrn_reflns_Laue_measured_fraction_full 0.998
_diffrn_reflns_Laue_measured_fraction_max 0.998
_diffrn_reflns_limit_h_max 7
_diffrn_reflns_limit_h_min -8
_diffrn_reflns_limit_k_max 18
_diffrn_reflns_limit_k_min -18
_diffrn_reflns_limit_l_max 13
_diffrn_reflns_limit_l_min -13
_diffrn_reflns_number 6790
_diffrn_reflns_point_group_measured_fraction_full 0.995
_diffrn_reflns_point_group_measured_fraction_max 0.996
_diffrn_reflns_theta_full 25.242
_diffrn_reflns_theta_max 25.674
_diffrn_reflns_theta_min 2.306
_diffrn_source X-ray
_exptl_absorpt_coefficient_mu 3.234
_exptl_absorpt_correction_T_max 0.782
_exptl_absorpt_correction_T_min 0.690
_exptl_absorpt_correction_type multi-scan
_exptl_absorpt_process_details SADABS
_exptl_crystal_colour colourless
_exptl_crystal_density_diffrn 1.555
_exptl_crystal_description Needle
_exptl_crystal_F_000 572
_exptl_crystal_size_max 0.136
_exptl_crystal_size_mid 0.098
_exptl_crystal_size_min 0.076
_refine_diff_density_max 1.119
_refine_diff_density_min -0.279
_refine_diff_density_rms 0.107
_refine_ls_abs_structure_details
;
 Flack x determined using 739 quotients [(I+)-(I-)]/[(I+)+(I-)]
 (Parsons, Flack and Wagner, Acta Cryst. B69 (2013) 249-259).
;
_refine_ls_abs_structure_Flack 0.406(6)
_refine_ls_extinction_method none
_refine_ls_goodness_of_fit_ref 1.112
_refine_ls_hydrogen_treatment constr
_refine_ls_matrix_type full
_refine_ls_number_parameters 138
_refine_ls_number_reflns 2289
_refine_ls_number_restraints 2
_refine_ls_restrained_S_all 1.112
_refine_ls_R_factor_all 0.0691
_refine_ls_R_factor_gt 0.0592
_refine_ls_shift/su_max 0.000
_refine_ls_shift/su_mean 0.000
_refine_ls_structure_factor_coef Fsqd
_refine_ls_weighting_details 'w=1/[\s^2^(Fo^2^)+(0.0994P)^2^+0.5455P] where P=(Fo^2^+2Fc^2^)/3'
_refine_ls_weighting_scheme calc
_refine_ls_wR_factor_gt 0.1554
_refine_ls_wR_factor_ref 0.1622
_reflns_Friedel_coverage 0.889
_reflns_Friedel_fraction_full 0.992
_reflns_Friedel_fraction_max 0.993
_reflns_number_gt 1903
_reflns_number_total 2289
_reflns_threshold_expression 'I > 2\s(I)'
_cod_data_source_file d0cc02232b3.cif
_cod_data_source_block MerB3_b
_cod_depositor_comments
;
The following automatic conversions were performed:

data item '_exptl_absorpt_correction_type' value 'Multi-Scan' was
changed to 'multi-scan' in accordance with the
/home/data/users/saulius/crontab/automatic-downloads/rss-feeds/RSC/lib/dictionaries/cif_core.dic
dictionary named 'cif_core.dic' version 2.4.2 last updated on
2011-04-26.

Automatic conversion script
Id: cif_fix_values 7556 2019-12-06 15:28:31Z antanas 

 Adding full bibliography for 7126575--7126581.cif.
;
_cod_database_code 7126575
_shelx_shelxl_version_number 2014/7
_shelx_space_group_comment
;
The symmetry employed for this shelxl refinement is uniquely defined
by the following loop, which should always be used as a source of
symmetry information in preference to the above space-group names.
They are only intended as comments.
;
_shelx_estimated_absorpt_t_min 0.668
_shelx_estimated_absorpt_t_max 0.791

loop_
_space_group_symop_operation_xyz
'x, y, z'
'-x, -y, z+1/2'
'x+1/2, -y+1/2, z'
'-x+1/2, y+1/2, z+1/2'

loop_
_atom_site_label
_atom_site_type_symbol
_atom_site_fract_x
_atom_site_fract_y
_atom_site_fract_z
_atom_site_U_iso_or_equiv
_atom_site_adp_type
_atom_site_occupancy
_atom_site_site_symmetry_order
_atom_site_calc_flag
_atom_site_refinement_flags_posn
_atom_site_refinement_flags_adp
_atom_site_refinement_flags_occupancy
_atom_site_disorder_assembly
_atom_site_disorder_group
Se1 Se 0.27045(15) 0.46152(6) 0.39437(16) 0.0742(5) Uani 1 1 d . . . . .
S1 S 0.3744(4) 0.71622(18) 0.8612(3) 0.0684(7) Uani 1 1 d . . . . .
H1 H 0.2788 0.7794 0.8562 0.103 Uiso 1 1 calc R U . . .
N2 N 0.3021(10) 0.6399(5) 0.4575(7) 0.0463(16) Uani 1 1 d . . . . .
N1 N 0.2281(11) 0.6224(6) 0.2641(8) 0.0543(19) Uani 1 1 d . . . . .
C8 C 0.2816(10) 0.7224(5) 0.4065(10) 0.0441(18) Uani 1 1 d . . . . .
C7 C 0.3018(13) 0.8039(6) 0.4581(10) 0.056(2) Uani 1 1 d . . . . .
H7 H 0.3354 0.8117 0.5405 0.068 Uiso 1 1 calc R U . . .
C10 C 0.1929(13) 0.6283(7) 0.6738(10) 0.055(2) Uani 1 1 d . . . . .
H10A H 0.1292 0.6827 0.6601 0.066 Uiso 1 1 calc R U . . .
H10B H 0.1087 0.5815 0.6546 0.066 Uiso 1 1 calc R U . . .
C3 C 0.2344(11) 0.7123(6) 0.2835(9) 0.050(2) Uani 1 1 d . . . . .
C9 C 0.3539(13) 0.6232(6) 0.5862(8) 0.051(2) Uani 1 1 d . . . . .
H9A H 0.4453 0.6653 0.6114 0.061 Uiso 1 1 calc R U . . .
H9B H 0.4085 0.5660 0.5920 0.061 Uiso 1 1 calc R U . . .
C2 C 0.2660(10) 0.5795(6) 0.3693(9) 0.048(2) Uani 1 1 d . . . . .
C11 C 0.2465(12) 0.6222(7) 0.8087(10) 0.053(2) Uani 1 1 d . . . . .
H11A H 0.3200 0.5705 0.8211 0.063 Uiso 1 1 calc R U . . .
H11B H 0.1369 0.6164 0.8588 0.063 Uiso 1 1 calc R U . . .
C6 C 0.2689(13) 0.8733(6) 0.3792(16) 0.065(3) Uani 1 1 d . . . . .
H6 H 0.2793 0.9292 0.4109 0.078 Uiso 1 1 calc R U . . .
C4 C 0.2007(16) 0.7801(7) 0.2074(10) 0.063(3) Uani 1 1 d D . . . .
H4 H 0.1650 0.7721 0.1254 0.076 Uiso 1 1 calc R U . . .
C1 C 0.186(2) 0.5831(8) 0.1443(11) 0.073(3) Uani 1 1 d . . . . .
H1A H 0.2924 0.5858 0.0919 0.110 Uiso 1 1 calc R U . . .
H1B H 0.0875 0.6140 0.1058 0.110 Uiso 1 1 calc R U . . .
H1C H 0.1517 0.5235 0.1562 0.110 Uiso 1 1 calc R U . . .
C5 C 0.2223(15) 0.8635(8) 0.2583(13) 0.074(3) Uani 1 1 d D . . . .
H5 H 0.2045 0.9123 0.2088 0.088 Uiso 1 1 calc R U . . .

loop_
_atom_site_aniso_label
_atom_site_aniso_U_11
_atom_site_aniso_U_22
_atom_site_aniso_U_33
_atom_site_aniso_U_23
_atom_site_aniso_U_13
_atom_site_aniso_U_12
Se1 0.0826(7) 0.0442(5) 0.0956(9) -0.0030(7) 0.0138(8) -0.0007(4)
S1 0.0726(16) 0.0700(14) 0.0626(14) -0.0109(12) 0.0022(12) -0.0117(12)
N2 0.051(4) 0.046(4) 0.041(3) 0.000(3) 0.009(3) 0.005(3)
N1 0.058(5) 0.067(5) 0.039(4) -0.005(4) 0.008(3) -0.008(4)
C8 0.043(4) 0.038(3) 0.052(5) -0.003(5) 0.015(4) -0.002(3)
C7 0.045(4) 0.061(6) 0.063(5) -0.009(5) -0.003(4) 0.002(4)
C10 0.044(4) 0.057(5) 0.065(6) 0.007(5) -0.002(4) -0.008(4)
C3 0.039(4) 0.058(5) 0.053(5) 0.000(5) 0.005(4) -0.001(4)
C9 0.050(5) 0.054(5) 0.050(5) -0.001(4) 0.001(4) 0.000(4)
C2 0.045(4) 0.048(5) 0.051(6) -0.001(4) 0.009(3) -0.002(3)
C11 0.052(5) 0.044(5) 0.061(5) 0.005(4) 0.009(4) -0.001(3)
C6 0.072(6) 0.037(4) 0.087(9) 0.002(6) 0.005(6) -0.001(4)
C4 0.064(6) 0.078(7) 0.048(5) 0.012(5) -0.003(4) 0.003(5)
C1 0.094(8) 0.078(7) 0.048(6) -0.020(6) 0.002(6) -0.009(7)
C5 0.077(7) 0.064(7) 0.079(8) 0.023(6) 0.009(6) 0.006(5)

loop_
_atom_type_symbol
_atom_type_description
_atom_type_scat_dispersion_real
_atom_type_scat_dispersion_imag
_atom_type_scat_source
C C 0.0033 0.0016 'International Tables Vol C Tables 4.2.6.8 and 6.1.1.4'
H H 0.0000 0.0000 'International Tables Vol C Tables 4.2.6.8 and 6.1.1.4'
N N 0.0061 0.0033 'International Tables Vol C Tables 4.2.6.8 and 6.1.1.4'
S S 0.1246 0.1234 'International Tables Vol C Tables 4.2.6.8 and 6.1.1.4'
Se Se -0.0929 2.2259 'International Tables Vol C Tables 4.2.6.8 and 6.1.1.4'

loop_
_geom_angle_atom_site_label_1
_geom_angle_atom_site_label_2
_geom_angle_atom_site_label_3
_geom_angle
_geom_angle_site_symmetry_1
_geom_angle_site_symmetry_3
_geom_angle_publ_flag
C11 S1 H1 109.5 . . ?
C2 N2 C8 109.2(8) . . ?
C2 N2 C9 126.6(8) . . ?
C8 N2 C9 124.2(8) . . ?
C2 N1 C3 110.7(8) . . ?
C2 N1 C1 125.9(9) . . ?
C3 N1 C1 123.3(9) . . ?
C3 C8 C7 121.1(9) . . ?
C3 C8 N2 107.6(7) . . ?
C7 C8 N2 131.3(10) . . ?
C8 C7 C6 115.8(10) . . ?
C8 C7 H7 122.1 . . ?
C6 C7 H7 122.1 . . ?
C11 C10 C9 113.3(8) . . ?
C11 C10 H10A 108.9 . . ?
C9 C10 H10A 108.9 . . ?
C11 C10 H10B 108.9 . . ?
C9 C10 H10B 108.9 . . ?
H10A C10 H10B 107.7 . . ?
C4 C3 C8 122.8(9) . . ?
C4 C3 N1 131.9(10) . . ?
C8 C3 N1 105.3(8) . . ?
N2 C9 C10 112.4(8) . . ?
N2 C9 H9A 109.1 . . ?
C10 C9 H9A 109.1 . . ?
N2 C9 H9B 109.1 . . ?
C10 C9 H9B 109.1 . . ?
H9A C9 H9B 107.8 . . ?
N1 C2 N2 107.1(8) . . ?
N1 C2 Se1 128.0(7) . . ?
N2 C2 Se1 124.9(7) . . ?
C10 C11 S1 112.7(8) . . ?
C10 C11 H11A 109.1 . . ?
S1 C11 H11A 109.1 . . ?
C10 C11 H11B 109.1 . . ?
S1 C11 H11B 109.1 . . ?
H11A C11 H11B 107.8 . . ?
C5 C6 C7 123.2(10) . . ?
C5 C6 H6 118.4 . . ?
C7 C6 H6 118.4 . . ?
C3 C4 C5 116.7(10) . . ?
C3 C4 H4 121.6 . . ?
C5 C4 H4 121.6 . . ?
N1 C1 H1A 109.5 . . ?
N1 C1 H1B 109.5 . . ?
H1A C1 H1B 109.5 . . ?
N1 C1 H1C 109.5 . . ?
H1A C1 H1C 109.5 . . ?
H1B C1 H1C 109.5 . . ?
C6 C5 C4 120.3(10) . . ?
C6 C5 H5 119.9 . . ?
C4 C5 H5 119.9 . . ?

loop_
_geom_bond_atom_site_label_1
_geom_bond_atom_site_label_2
_geom_bond_distance
_geom_bond_site_symmetry_2
_geom_bond_publ_flag
Se1 C2 1.837(10) . ?
S1 C11 1.814(11) . ?
S1 H1 1.2000 . ?
N2 C2 1.356(12) . ?
N2 C8 1.393(11) . ?
N2 C9 1.461(12) . ?
N1 C2 1.341(14) . ?
N1 C3 1.402(13) . ?
N1 C1 1.459(14) . ?
C8 C3 1.379(16) . ?
C8 C7 1.381(12) . ?
C7 C6 1.387(17) . ?
C7 H7 0.9300 . ?
C10 C11 1.509(16) . ?
C10 C9 1.511(14) . ?
C10 H10A 0.9700 . ?
C10 H10B 0.9700 . ?
C3 C4 1.351(14) . ?
C9 H9A 0.9700 . ?
C9 H9B 0.9700 . ?
C11 H11A 0.9700 . ?
C11 H11B 0.9700 . ?
C6 C5 1.36(2) . ?
C6 H6 0.9300 . ?
C4 C5 1.406(15) . ?
C4 H4 0.9300 . ?
C1 H1A 0.9600 . ?
C1 H1B 0.9600 . ?
C1 H1C 0.9600 . ?
C5 H5 0.9300 . ?
